data_4085549
loop_
_publ_author_name
'Massard, Alexandre'
'Braunstein, Pierre'
'Danopoulos, Andreas A.'
'Choua, Sylvie'
'Rabu, Pierre'

_publ_section_title
;
 Studies on Three-Coordinate [Co{N(SiMe3)2}2L] Complexes, L =
 N-Heterocyclic Carbene
;
_journal_issue 11
_journal_name_full Organometallics
_journal_page_first 2429
_journal_paper_doi 10.1021/om501178p
_journal_volume 34
_journal_year 2015
_chemical_formula_moiety 'C39 H74 Co N4 Si4'
_chemical_formula_sum 'C39 H74 Co N4 Si4'
_chemical_formula_weight 770.31
_chemical_name_systematic
;
 ?
;
_space_group_crystal_system triclinic
_space_group_IT_number 2
_space_group_name_Hall '-P 1'
_space_group_name_H-M_alt 'P -1'
_symmetry_space_group_name_Hall '-P 1'
_symmetry_space_group_name_H-M 'P -1'
_atom_sites_solution_hydrogens geom
_audit_creation_method SHELXL-2013
_cell_angle_alpha 84.716(9)
_cell_angle_beta 80.322(9)
_cell_angle_gamma 62.606(8)
_cell_formula_units_Z 2
_cell_length_a 11.269(5)
_cell_length_b 11.851(5)
_cell_length_c 19.359(8)
_cell_measurement_reflns_used 3301
_cell_measurement_temperature 173(2)
_cell_measurement_theta_max 23.44
_cell_measurement_theta_min 2.23
_cell_volume 2262.5(17)
_computing_cell_refinement 'Bruker SAINT'
_computing_data_collection 'Bruker APEX2'
_computing_data_reduction 'Bruker SAINT'
_computing_molecular_graphics 'Bruker SHELXTL'
_computing_publication_material 'Bruker SHELXTL'
_computing_structure_refinement 'SHELXL-2013 (Sheldrick 2013)'
_computing_structure_solution 'SHELXS-97 (Sheldrick 2008)'
_diffrn_ambient_temperature 173(2)
_diffrn_measured_fraction_theta_full 0.997
_diffrn_measured_fraction_theta_max 0.978
_diffrn_measurement_device_type 'Bruker APEX-II CCD'
_diffrn_measurement_method '\f and \w scans'
_diffrn_radiation_monochromator triumph
_diffrn_radiation_type MoK\a
_diffrn_radiation_wavelength 0.71073
_diffrn_reflns_av_R_equivalents 0.1211
_diffrn_reflns_av_unetI/netI 0.1720
_diffrn_reflns_Laue_measured_fraction_full 0.997
_diffrn_reflns_Laue_measured_fraction_max 0.978
_diffrn_reflns_limit_h_max 15
_diffrn_reflns_limit_h_min -14
_diffrn_reflns_limit_k_max 15
_diffrn_reflns_limit_k_min -15
_diffrn_reflns_limit_l_max 25
_diffrn_reflns_limit_l_min -25
_diffrn_reflns_number 31129
_diffrn_reflns_point_group_measured_fraction_full 0.997
_diffrn_reflns_point_group_measured_fraction_max 0.978
_diffrn_reflns_theta_full 25.242
_diffrn_reflns_theta_max 28.435
_diffrn_reflns_theta_min 1.936
_diffrn_source 'sealed tube'
_exptl_absorpt_coefficient_mu 0.515
_exptl_absorpt_correction_T_max 0.7456
_exptl_absorpt_correction_T_min 0.5678
_exptl_absorpt_correction_type multi-scan
_exptl_absorpt_process_details sadabs
_exptl_crystal_colour green
_exptl_crystal_density_diffrn 1.131
_exptl_crystal_description plate
_exptl_crystal_F_000 838
_exptl_crystal_size_max 0.20
_exptl_crystal_size_mid 0.15
_exptl_crystal_size_min 0.08
_refine_diff_density_max 1.919
_refine_diff_density_min -1.035
_refine_diff_density_rms 0.120
_refine_ls_extinction_method none
_refine_ls_goodness_of_fit_ref 1.051
_refine_ls_hydrogen_treatment constr
_refine_ls_matrix_type full
_refine_ls_number_parameters 435
_refine_ls_number_reflns 11125
_refine_ls_number_restraints 0
_refine_ls_restrained_S_all 1.051
_refine_ls_R_factor_all 0.2048
_refine_ls_R_factor_gt 0.1046
_refine_ls_shift/su_max 0.000
_refine_ls_shift/su_mean 0.000
_refine_ls_structure_factor_coef Fsqd
_refine_ls_weighting_details 'w=1/[\s^2^(Fo^2^)+(0.1661P)^2^] where P=(Fo^2^+2Fc^2^)/3'
_refine_ls_weighting_scheme calc
_refine_ls_wR_factor_gt 0.2732
_refine_ls_wR_factor_ref 0.3255
_reflns_Friedel_coverage 0.000
_reflns_number_gt 5160
_reflns_number_total 11125
_reflns_threshold_expression 'I > 2\s(I)'
_cod_data_source_file om501178p_si_002.cif
_cod_data_source_block complex1pbam140205
_cod_depositor_comments 'Adding full bibliography for 4085549--4085557.cif.'
_cod_database_code 4085549
_shelx_space_group_comment
;
The symmetry employed for this shelxl refinement is uniquely defined
by the following loop, which should always be used as a source of
symmetry information in preference to the above space-group names.
They are only intended as comments.
;
_shelxl_version_number 2013-4

loop_
_space_group_symop_operation_xyz
'x, y, z'
'-x, -y, -z'

loop_
_atom_site_label
_atom_site_type_symbol
_atom_site_fract_x
_atom_site_fract_y
_atom_site_fract_z
_atom_site_U_iso_or_equiv
_atom_site_adp_type
_atom_site_occupancy
_atom_site_site_symmetry_order
_atom_site_calc_flag
_atom_site_refinement_flags_posn
_atom_site_refinement_flags_adp
C1 C 0.3830(6) 0.2157(5) 0.2543(3) 0.0352(15) Uani 1 1 d . .
C2 C 0.4967(11) 0.0011(7) 0.2213(4) 0.076(2) Uani 1 1 d . .
H2A H 0.5958 -0.0322 0.2101 0.091 Uiso 1 1 calc R U
H2B H 0.4681 -0.0516 0.1981 0.091 Uiso 1 1 calc R U
C3 C 0.4520(11) 0.0051(7) 0.3001(4) 0.076(2) Uani 1 1 d . .
H3A H 0.3780 -0.0194 0.3128 0.091 Uiso 1 1 calc R U
H3B H 0.5280 -0.0504 0.3259 0.091 Uiso 1 1 calc R U
C4 C 0.4180(7) 0.1677(5) 0.1255(4) 0.0386(17) Uani 1 1 d . .
C5 C 0.5298(8) 0.1626(6) 0.0811(4) 0.0410(17) Uani 1 1 d . .
C6 C 0.5269(9) 0.1753(7) 0.0090(5) 0.057(2) Uani 1 1 d . .
H6 H 0.6041 0.1703 -0.0220 0.068 Uiso 1 1 calc R U
C7 C 0.4119(9) 0.1952(8) -0.0177(4) 0.060(2) Uani 1 1 d . .
H7 H 0.4088 0.2068 -0.0667 0.072 Uiso 1 1 calc R U
C8 C 0.3050(9) 0.1977(8) 0.0263(4) 0.061(2) Uani 1 1 d . .
H8 H 0.2275 0.2103 0.0071 0.073 Uiso 1 1 calc R U
C9 C 0.3018(7) 0.1827(6) 0.0997(4) 0.0414(17) Uani 1 1 d . .
C10 C 0.6624(8) 0.1367(7) 0.1088(5) 0.058(2) Uani 1 1 d . .
H10 H 0.6420 0.1517 0.1603 0.070 Uiso 1 1 calc R U
C11 C 0.7223(10) 0.2256(10) 0.0723(6) 0.092(2) Uani 1 1 d . .
H11A H 0.7937 0.2197 0.0973 0.137 Uiso 1 1 calc R U
H11B H 0.6509 0.3135 0.0730 0.137 Uiso 1 1 calc R U
H11C H 0.7600 0.1996 0.0237 0.137 Uiso 1 1 calc R U
C12 C 0.7689(10) 0.0002(10) 0.0955(7) 0.092(2) Uani 1 1 d . .
H12A H 0.7458 -0.0567 0.1287 0.137 Uiso 1 1 calc R U
H12B H 0.8571 -0.0084 0.1018 0.137 Uiso 1 1 calc R U
H12C H 0.7723 -0.0224 0.0475 0.137 Uiso 1 1 calc R U
C13 C 0.1795(8) 0.1825(7) 0.1474(4) 0.059(2) Uani 1 1 d . .
H13 H 0.1725 0.2225 0.1922 0.071 Uiso 1 1 calc R U
C14 C 0.0509(10) 0.2621(10) 0.1187(6) 0.088(2) Uani 1 1 d . .
H14A H 0.0503 0.2228 0.0764 0.132 Uiso 1 1 calc R U
H14B H 0.0433 0.3472 0.1069 0.132 Uiso 1 1 calc R U
H14C H -0.0254 0.2687 0.1538 0.132 Uiso 1 1 calc R U
C15 C 0.1962(10) 0.0519(9) 0.1660(6) 0.088(2) Uani 1 1 d . .
H15A H 0.1356 0.0541 0.2091 0.132 Uiso 1 1 calc R U
H15B H 0.2899 -0.0036 0.1733 0.132 Uiso 1 1 calc R U
H15C H 0.1743 0.0191 0.1278 0.132 Uiso 1 1 calc R U
C16 C 0.3876(8) 0.1715(6) 0.3849(4) 0.0431(18) Uani 1 1 d . .
C17 C 0.2808(8) 0.1710(6) 0.4325(4) 0.0455(18) Uani 1 1 d . .
C18 C 0.2762(9) 0.1894(8) 0.5019(4) 0.056(2) Uani 1 1 d . .
H18 H 0.2043 0.1879 0.5350 0.067 Uiso 1 1 calc R U
C19 C 0.3751(10) 0.2103(8) 0.5251(4) 0.065(2) Uani 1 1 d . .
H19 H 0.3690 0.2242 0.5734 0.078 Uiso 1 1 calc R U
C20 C 0.4799(9) 0.2109(8) 0.4791(4) 0.058(2) Uani 1 1 d . .
H20 H 0.5469 0.2239 0.4961 0.069 Uiso 1 1 calc R U
C21 C 0.4923(8) 0.1929(6) 0.4072(4) 0.0479(19) Uani 1 1 d . .
C22 C 0.1711(8) 0.1450(8) 0.4109(4) 0.056(2) Uani 1 1 d . .
H22 H 0.1788 0.1495 0.3586 0.068 Uiso 1 1 calc R U
C23 C 0.1917(11) 0.0076(8) 0.4365(6) 0.082(3) Uani 1 1 d . .
H23A H 0.1786 0.0036 0.4878 0.122 Uiso 1 1 calc R U
H23B H 0.2833 -0.0552 0.4185 0.122 Uiso 1 1 calc R U
H23C H 0.1259 -0.0109 0.4190 0.122 Uiso 1 1 calc R U
C24 C 0.0290(9) 0.2387(9) 0.4410(4) 0.064(2) Uani 1 1 d . .
H24A H 0.0153 0.2255 0.4919 0.095 Uiso 1 1 calc R U
H24B H -0.0366 0.2255 0.4198 0.095 Uiso 1 1 calc R U
H24C H 0.0167 0.3257 0.4308 0.095 Uiso 1 1 calc R U
C25 C 0.6118(8) 0.1904(7) 0.3574(4) 0.054(2) Uani 1 1 d . .
H25 H 0.5778 0.2344 0.3131 0.065 Uiso 1 1 calc R U
C26 C 0.6793(9) 0.2607(8) 0.3845(5) 0.065(2) Uani 1 1 d . .
H26A H 0.6125 0.3490 0.3944 0.098 Uiso 1 1 calc R U
H26B H 0.7529 0.2594 0.3489 0.098 Uiso 1 1 calc R U
H26C H 0.7156 0.2188 0.4276 0.098 Uiso 1 1 calc R U
C27 C 0.7163(11) 0.0546(10) 0.3389(6) 0.093(3) Uani 1 1 d . .
H27A H 0.7424 0.0052 0.3821 0.139 Uiso 1 1 calc R U
H27B H 0.7960 0.0556 0.3100 0.139 Uiso 1 1 calc R U
H27C H 0.6775 0.0157 0.3128 0.139 Uiso 1 1 calc R U
C28 C 0.1202(8) 0.7536(7) 0.1301(5) 0.064(2) Uani 1 1 d . .
H28A H 0.0247 0.7992 0.1240 0.096 Uiso 1 1 calc R U
H28B H 0.1730 0.7832 0.0945 0.096 Uiso 1 1 calc R U
H28C H 0.1308 0.7697 0.1769 0.096 Uiso 1 1 calc R U
C29 C 0.1214(9) 0.5593(8) 0.0391(4) 0.061(2) Uani 1 1 d . .
H29A H 0.1299 0.4733 0.0384 0.091 Uiso 1 1 calc R U
H29B H 0.1761 0.5734 -0.0025 0.091 Uiso 1 1 calc R U
H29C H 0.0266 0.6216 0.0393 0.091 Uiso 1 1 calc R U
C30 C 0.3681(8) 0.4970(7) 0.0966(4) 0.052(2) Uani 1 1 d . .
H30A H 0.4105 0.4742 0.1394 0.079 Uiso 1 1 calc R U
H30B H 0.3973 0.5543 0.0674 0.079 Uiso 1 1 calc R U
H30C H 0.3950 0.4198 0.0706 0.079 Uiso 1 1 calc R U
C31 C -0.1468(8) 0.6102(8) 0.1616(4) 0.059(2) Uani 1 1 d . .
H31A H -0.1468 0.6859 0.1366 0.088 Uiso 1 1 calc R U
H31B H -0.2386 0.6300 0.1844 0.088 Uiso 1 1 calc R U
H31C H -0.1159 0.5415 0.1283 0.088 Uiso 1 1 calc R U
C32 C -0.0541(8) 0.4255(7) 0.2838(4) 0.0515(19) Uani 1 1 d . .
H32A H -0.0773 0.3783 0.2539 0.077 Uiso 1 1 calc R U
H32B H -0.1271 0.4621 0.3228 0.077 Uiso 1 1 calc R U
H32C H 0.0297 0.3678 0.3021 0.077 Uiso 1 1 calc R U
C33 C -0.1098(8) 0.7025(7) 0.2873(5) 0.059(2) Uani 1 1 d . .
H33A H -0.0521 0.6907 0.3227 0.088 Uiso 1 1 calc R U
H33B H -0.1987 0.7138 0.3106 0.088 Uiso 1 1 calc R U
H33C H -0.1201 0.7780 0.2585 0.088 Uiso 1 1 calc R U
C34 C 0.1378(8) 0.5022(7) 0.3989(4) 0.0486(19) Uani 1 1 d . .
H34A H 0.1117 0.4837 0.3571 0.073 Uiso 1 1 calc R U
H34B H 0.0566 0.5580 0.4296 0.073 Uiso 1 1 calc R U
H34C H 0.1875 0.4227 0.4241 0.073 Uiso 1 1 calc R U
C35 C 0.3249(9) 0.5719(9) 0.4536(4) 0.064(2) Uani 1 1 d . .
H35A H 0.4062 0.4904 0.4546 0.097 Uiso 1 1 calc R U
H35B H 0.2593 0.5777 0.4951 0.097 Uiso 1 1 calc R U
H35C H 0.3488 0.6417 0.4534 0.097 Uiso 1 1 calc R U
C36 C 0.1435(9) 0.7588(7) 0.3526(5) 0.061(2) Uani 1 1 d . .
H36A H 0.1979 0.8037 0.3530 0.091 Uiso 1 1 calc R U
H36B H 0.0639 0.7940 0.3885 0.091 Uiso 1 1 calc R U
H36C H 0.1147 0.7693 0.3065 0.091 Uiso 1 1 calc R U
C37 C 0.5459(8) 0.6177(7) 0.3292(4) 0.055(2) Uani 1 1 d . .
H37A H 0.4693 0.6820 0.3587 0.083 Uiso 1 1 calc R U
H37B H 0.6025 0.6554 0.3042 0.083 Uiso 1 1 calc R U
H37C H 0.5994 0.5465 0.3587 0.083 Uiso 1 1 calc R U
C38 C 0.4244(8) 0.6991(7) 0.2020(4) 0.057(2) Uani 1 1 d . .
H38A H 0.3939 0.6796 0.1622 0.086 Uiso 1 1 calc R U
H38B H 0.4998 0.7188 0.1850 0.086 Uiso 1 1 calc R U
H38C H 0.3499 0.7724 0.2267 0.086 Uiso 1 1 calc R U
C39 C 0.6286(7) 0.4269(7) 0.2143(4) 0.0495(18) Uani 1 1 d . .
H39A H 0.7044 0.3922 0.2413 0.074 Uiso 1 1 calc R U
H39B H 0.6545 0.4595 0.1689 0.074 Uiso 1 1 calc R U
H39C H 0.6046 0.3598 0.2066 0.074 Uiso 1 1 calc R U
N1 N 0.4251(6) 0.1378(4) 0.2001(3) 0.0440(15) Uani 1 1 d . .
N2 N 0.4056(6) 0.1398(5) 0.3130(3) 0.0430(15) Uani 1 1 d . .
N3 N 0.1364(6) 0.5103(5) 0.1968(3) 0.0396(14) Uani 1 1 d . .
N4 N 0.3616(5) 0.5095(4) 0.2982(3) 0.0352(12) Uani 1 1 d . .
Si1 Si 0.1821(2) 0.57761(17) 0.12018(11) 0.0432(5) Uani 1 1 d . .
Si2 Si -0.03005(19) 0.55854(16) 0.23001(11) 0.0414(5) Uani 1 1 d . .
Si3 Si 0.2483(2) 0.58339(17) 0.37194(11) 0.0422(5) Uani 1 1 d . .
Si4 Si 0.4811(2) 0.55814(16) 0.26347(11) 0.0420(5) Uani 1 1 d . .
Co1 Co 0.28995(8) 0.42014(7) 0.24959(4) 0.0322(3) Uani 1 1 d . .

loop_
_atom_site_aniso_label
_atom_site_aniso_U_11
_atom_site_aniso_U_22
_atom_site_aniso_U_33
_atom_site_aniso_U_23
_atom_site_aniso_U_13
_atom_site_aniso_U_12
C1 0.038(3) 0.025(3) 0.047(4) 0.003(3) -0.031(3) -0.011(3)
C2 0.127(6) 0.032(3) 0.063(4) 0.004(3) -0.048(4) -0.021(3)
C3 0.127(6) 0.032(3) 0.063(4) 0.004(3) -0.048(4) -0.021(3)
C4 0.049(4) 0.022(3) 0.043(4) -0.003(3) -0.027(3) -0.007(3)
C5 0.058(5) 0.025(3) 0.050(4) -0.003(3) -0.027(4) -0.021(3)
C6 0.057(5) 0.049(4) 0.064(5) -0.007(4) -0.005(4) -0.023(4)
C7 0.076(6) 0.082(6) 0.037(4) -0.006(4) -0.017(4) -0.044(5)
C8 0.065(6) 0.072(5) 0.048(5) -0.005(4) -0.035(4) -0.023(4)
C9 0.049(4) 0.033(3) 0.044(4) 0.001(3) -0.028(3) -0.014(3)
C10 0.055(5) 0.036(4) 0.086(6) -0.012(4) -0.026(4) -0.016(3)
C11 0.072(5) 0.073(5) 0.133(7) -0.019(5) -0.037(5) -0.025(4)
C12 0.072(5) 0.073(5) 0.133(7) -0.019(5) -0.037(5) -0.025(4)
C13 0.054(5) 0.047(4) 0.063(5) 0.006(4) -0.028(4) -0.006(4)
C14 0.071(5) 0.073(5) 0.121(6) 0.014(4) -0.034(5) -0.031(4)
C15 0.071(5) 0.073(5) 0.121(6) 0.014(4) -0.034(5) -0.031(4)
C16 0.066(5) 0.023(3) 0.040(4) 0.004(3) -0.038(4) -0.011(3)
C17 0.065(5) 0.036(3) 0.045(4) 0.010(3) -0.033(4) -0.024(3)
C18 0.066(5) 0.065(5) 0.048(5) 0.008(4) -0.024(4) -0.034(4)
C19 0.102(7) 0.072(6) 0.042(5) 0.012(4) -0.032(5) -0.052(5)
C20 0.074(6) 0.067(5) 0.049(5) 0.005(4) -0.036(5) -0.037(5)
C21 0.065(5) 0.040(4) 0.048(4) 0.002(3) -0.032(4) -0.024(3)
C22 0.063(5) 0.064(5) 0.062(5) 0.011(4) -0.029(4) -0.042(4)
C23 0.106(8) 0.057(5) 0.105(8) 0.006(5) -0.037(7) -0.051(5)
C24 0.071(6) 0.077(6) 0.052(5) 0.008(4) -0.020(4) -0.040(5)
C25 0.070(5) 0.048(4) 0.056(5) -0.001(4) -0.029(4) -0.029(4)
C26 0.071(6) 0.064(5) 0.076(6) 0.005(4) -0.033(5) -0.038(5)
C27 0.094(8) 0.073(7) 0.106(9) -0.006(6) -0.002(7) -0.038(6)
C28 0.064(5) 0.033(4) 0.088(6) 0.017(4) -0.027(5) -0.013(4)
C29 0.072(5) 0.063(5) 0.056(5) 0.017(4) -0.042(4) -0.029(4)
C30 0.064(5) 0.041(4) 0.062(5) 0.002(3) -0.032(4) -0.025(4)
C31 0.055(5) 0.058(5) 0.070(5) 0.016(4) -0.042(4) -0.023(4)
C32 0.051(5) 0.050(4) 0.058(5) 0.005(4) -0.024(4) -0.023(4)
C33 0.050(5) 0.043(4) 0.081(6) -0.009(4) -0.031(4) -0.010(3)
C34 0.058(5) 0.042(4) 0.055(5) -0.001(3) -0.028(4) -0.024(3)
C35 0.064(5) 0.079(6) 0.061(5) -0.020(4) -0.025(4) -0.033(5)
C36 0.065(5) 0.044(4) 0.075(6) -0.014(4) -0.006(5) -0.025(4)
C37 0.066(5) 0.041(4) 0.072(5) -0.009(4) -0.033(4) -0.027(4)
C38 0.067(5) 0.047(4) 0.073(6) 0.007(4) -0.031(5) -0.034(4)
C39 0.047(4) 0.047(4) 0.062(5) -0.009(4) -0.017(4) -0.023(3)
N1 0.068(4) 0.017(2) 0.042(3) 0.000(2) -0.032(3) -0.008(2)
N2 0.068(4) 0.023(2) 0.044(3) 0.006(2) -0.033(3) -0.018(3)
N3 0.050(3) 0.025(2) 0.046(3) 0.006(2) -0.033(3) -0.012(2)
N4 0.044(3) 0.023(2) 0.042(3) -0.005(2) -0.021(3) -0.013(2)
Si1 0.0489(12) 0.0315(9) 0.0536(12) 0.0116(8) -0.0328(10) -0.0157(8)
Si2 0.0399(11) 0.0274(9) 0.0571(12) 0.0039(8) -0.0285(10) -0.0090(8)
Si3 0.0485(12) 0.0343(9) 0.0513(12) -0.0057(8) -0.0223(10) -0.0192(9)
Si4 0.0463(11) 0.0290(9) 0.0584(12) -0.0015(8) -0.0256(10) -0.0175(8)
Co1 0.0380(5) 0.0183(4) 0.0437(5) 0.0015(3) -0.0253(4) -0.0096(3)

loop_
_atom_type_symbol
_atom_type_description
_atom_type_scat_dispersion_real
_atom_type_scat_dispersion_imag
_atom_type_scat_source
C C 0.0033 0.0016 'International Tables Vol C Tables 4.2.6.8 and 6.1.1.4'
H H 0.0000 0.0000 'International Tables Vol C Tables 4.2.6.8 and 6.1.1.4'
N N 0.0061 0.0033 'International Tables Vol C Tables 4.2.6.8 and 6.1.1.4'
Si Si 0.0817 0.0704 'International Tables Vol C Tables 4.2.6.8 and 6.1.1.4'
Co Co 0.3494 0.9721 'International Tables Vol C Tables 4.2.6.8 and 6.1.1.4'

loop_
_geom_angle_atom_site_label_1
_geom_angle_atom_site_label_2
_geom_angle_atom_site_label_3
_geom_angle
N1 C1 N2 106.2(5)
N1 C1 Co1 126.6(4)
N2 C1 Co1 127.1(5)
N1 C2 C3 102.2(6)
N1 C2 H2A 111.3
C3 C2 H2A 111.3
N1 C2 H2B 111.3
C3 C2 H2B 111.3
H2A C2 H2B 109.2
N2 C3 C2 100.5(6)
N2 C3 H3A 111.7
C2 C3 H3A 111.7
N2 C3 H3B 111.7
C2 C3 H3B 111.7
H3A C3 H3B 109.4
C5 C4 C9 121.6(6)
C5 C4 N1 120.2(6)
C9 C4 N1 117.6(7)
C4 C5 C6 119.4(7)
C4 C5 C10 122.0(6)
C6 C5 C10 118.6(8)
C7 C6 C5 120.3(8)
C7 C6 H6 119.9
C5 C6 H6 119.9
C8 C7 C6 119.4(7)
C8 C7 H7 120.3
C6 C7 H7 120.3
C7 C8 C9 123.4(7)
C7 C8 H8 118.3
C9 C8 H8 118.3
C4 C9 C8 115.9(7)
C4 C9 C13 122.6(6)
C8 C9 C13 121.5(6)
C12 C10 C11 107.9(8)
C12 C10 C5 110.8(6)
C11 C10 C5 111.6(7)
C12 C10 H10 108.8
C11 C10 H10 108.8
C5 C10 H10 108.8
C10 C11 H11A 109.5
C10 C11 H11B 109.5
H11A C11 H11B 109.5
C10 C11 H11C 109.5
H11A C11 H11C 109.5
H11B C11 H11C 109.5
C10 C12 H12A 109.5
C10 C12 H12B 109.5
H12A C12 H12B 109.5
C10 C12 H12C 109.5
H12A C12 H12C 109.5
H12B C12 H12C 109.5
C15 C13 C14 111.6(8)
C15 C13 C9 112.6(7)
C14 C13 C9 112.5(7)
C15 C13 H13 106.6
C14 C13 H13 106.6
C9 C13 H13 106.6
C13 C14 H14A 109.5
C13 C14 H14B 109.5
H14A C14 H14B 109.5
C13 C14 H14C 109.5
H14A C14 H14C 109.5
H14B C14 H14C 109.5
C13 C15 H15A 109.5
C13 C15 H15B 109.5
H15A C15 H15B 109.5
C13 C15 H15C 109.5
H15A C15 H15C 109.5
H15B C15 H15C 109.5
C17 C16 N2 121.3(6)
C17 C16 C21 121.4(6)
N2 C16 C21 117.1(7)
C18 C17 C16 118.7(7)
C18 C17 C22 118.6(8)
C16 C17 C22 122.6(6)
C17 C18 C19 121.3(8)
C17 C18 H18 119.4
C19 C18 H18 119.4
C20 C19 C18 120.4(8)
C20 C19 H19 119.8
C18 C19 H19 119.8
C19 C20 C21 122.0(8)
C19 C20 H20 119.0
C21 C20 H20 119.0
C20 C21 C16 116.1(8)
C20 C21 C25 120.9(7)
C16 C21 C25 122.9(6)
C24 C22 C17 113.3(7)
C24 C22 C23 107.5(7)
C17 C22 C23 110.1(6)
C24 C22 H22 108.6
C17 C22 H22 108.6
C23 C22 H22 108.6
C22 C23 H23A 109.5
C22 C23 H23B 109.5
H23A C23 H23B 109.5
C22 C23 H23C 109.5
H23A C23 H23C 109.5
H23B C23 H23C 109.5
C22 C24 H24A 109.5
C22 C24 H24B 109.5
H24A C24 H24B 109.5
C22 C24 H24C 109.5
H24A C24 H24C 109.5
H24B C24 H24C 109.5
C21 C25 C27 111.3(7)
C21 C25 C26 113.5(7)
C27 C25 C26 109.8(7)
C21 C25 H25 107.3
C27 C25 H25 107.3
C26 C25 H25 107.3
C25 C26 H26A 109.5
C25 C26 H26B 109.5
H26A C26 H26B 109.5
C25 C26 H26C 109.5
H26A C26 H26C 109.5
H26B C26 H26C 109.5
C25 C27 H27A 109.5
C25 C27 H27B 109.5
H27A C27 H27B 109.5
C25 C27 H27C 109.5
H27A C27 H27C 109.5
H27B C27 H27C 109.5
Si1 C28 H28A 109.5
Si1 C28 H28B 109.5
H28A C28 H28B 109.5
Si1 C28 H28C 109.5
H28A C28 H28C 109.5
H28B C28 H28C 109.5
Si1 C29 H29A 109.5
Si1 C29 H29B 109.5
H29A C29 H29B 109.5
Si1 C29 H29C 109.5
H29A C29 H29C 109.5
H29B C29 H29C 109.5
Si1 C30 H30A 109.5
Si1 C30 H30B 109.5
H30A C30 H30B 109.5
Si1 C30 H30C 109.5
H30A C30 H30C 109.5
H30B C30 H30C 109.5
Si2 C31 H31A 109.5
Si2 C31 H31B 109.5
H31A C31 H31B 109.5
Si2 C31 H31C 109.5
H31A C31 H31C 109.5
H31B C31 H31C 109.5
Si2 C32 H32A 109.5
Si2 C32 H32B 109.5
H32A C32 H32B 109.5
Si2 C32 H32C 109.5
H32A C32 H32C 109.5
H32B C32 H32C 109.5
Si2 C33 H33A 109.5
Si2 C33 H33B 109.5
H33A C33 H33B 109.5
Si2 C33 H33C 109.5
H33A C33 H33C 109.5
H33B C33 H33C 109.5
Si3 C34 H34A 109.5
Si3 C34 H34B 109.5
H34A C34 H34B 109.5
Si3 C34 H34C 109.5
H34A C34 H34C 109.5
H34B C34 H34C 109.5
Si3 C35 H35A 109.5
Si3 C35 H35B 109.5
H35A C35 H35B 109.5
Si3 C35 H35C 109.5
H35A C35 H35C 109.5
H35B C35 H35C 109.5
Si3 C36 H36A 109.5
Si3 C36 H36B 109.5
H36A C36 H36B 109.5
Si3 C36 H36C 109.5
H36A C36 H36C 109.5
H36B C36 H36C 109.5
Si4 C37 H37A 109.5
Si4 C37 H37B 109.5
H37A C37 H37B 109.5
Si4 C37 H37C 109.5
H37A C37 H37C 109.5
H37B C37 H37C 109.5
Si4 C38 H38A 109.5
Si4 C38 H38B 109.5
H38A C38 H38B 109.5
Si4 C38 H38C 109.5
H38A C38 H38C 109.5
H38B C38 H38C 109.5
Si4 C39 H39A 109.5
Si4 C39 H39B 109.5
H39A C39 H39B 109.5
Si4 C39 H39C 109.5
H39A C39 H39C 109.5
H39B C39 H39C 109.5
C1 N1 C4 129.7(5)
C1 N1 C2 112.5(5)
C4 N1 C2 117.6(5)
C1 N2 C16 130.3(5)
C1 N2 C3 114.3(5)
C16 N2 C3 115.3(5)
Si2 N3 Si1 120.9(3)
Si2 N3 Co1 125.7(3)
Si1 N3 Co1 110.9(3)
Si4 N4 Si3 119.8(3)
Si4 N4 Co1 127.2(3)
Si3 N4 Co1 109.6(3)
N3 Si1 C30 109.5(3)
N3 Si1 C29 116.4(3)
C30 Si1 C29 102.8(4)
N3 Si1 C28 111.1(4)
C30 Si1 C28 110.2(4)
C29 Si1 C28 106.4(4)
N3 Si2 C31 114.4(3)
N3 Si2 C33 115.3(3)
C31 Si2 C33 101.7(4)
N3 Si2 C32 111.0(3)
C31 Si2 C32 106.6(3)
C33 Si2 C32 107.1(4)
N4 Si3 C34 108.9(3)
N4 Si3 C35 116.0(3)
C34 Si3 C35 103.4(4)
N4 Si3 C36 110.2(3)
C34 Si3 C36 111.1(4)
C35 Si3 C36 107.1(4)
N4 Si4 C39 110.2(3)
N4 Si4 C38 115.9(3)
C39 Si4 C38 106.6(4)
N4 Si4 C37 115.4(3)
C39 Si4 C37 107.9(3)
C38 Si4 C37 99.9(3)
N3 Co1 N4 122.6(2)
N3 Co1 C1 118.5(2)
N4 Co1 C1 118.9(2)

loop_
_geom_bond_atom_site_label_1
_geom_bond_atom_site_label_2
_geom_bond_distance
C1 N1 1.337(8)
C1 N2 1.365(8)
C1 Co1 2.153(6)
C2 N1 1.492(8)
C2 C3 1.523(12)
C2 H2A 0.9900
C2 H2B 0.9900
C3 N2 1.465(9)
C3 H3A 0.9900
C3 H3B 0.9900
C4 C5 1.380(10)
C4 C9 1.409(9)
C4 N1 1.462(8)
C5 C6 1.394(11)
C5 C10 1.559(10)
C6 C7 1.388(11)
C6 H6 0.9500
C7 C8 1.344(12)
C7 H7 0.9500
C8 C9 1.412(10)
C8 H8 0.9500
C9 C13 1.527(11)
C10 C12 1.520(12)
C10 C11 1.556(13)
C10 H10 1.0000
C11 H11A 0.9800
C11 H11B 0.9800
C11 H11C 0.9800
C12 H12A 0.9800
C12 H12B 0.9800
C12 H12C 0.9800
C13 C15 1.487(12)
C13 C14 1.488(11)
C13 H13 1.0000
C14 H14A 0.9800
C14 H14B 0.9800
C14 H14C 0.9800
C15 H15A 0.9800
C15 H15B 0.9800
C15 H15C 0.9800
C16 C17 1.390(11)
C16 N2 1.432(8)
C16 C21 1.452(10)
C17 C18 1.371(10)
C17 C22 1.531(10)
C18 C19 1.395(11)
C18 H18 0.9500
C19 C20 1.357(12)
C19 H19 0.9500
C20 C21 1.402(10)
C20 H20 0.9500
C21 C25 1.508(11)
C22 C24 1.519(12)
C22 C23 1.579(11)
C22 H22 1.0000
C23 H23A 0.9800
C23 H23B 0.9800
C23 H23C 0.9800
C24 H24A 0.9800
C24 H24B 0.9800
C24 H24C 0.9800
C25 C27 1.525(12)
C25 C26 1.532(11)
C25 H25 1.0000
C26 H26A 0.9800
C26 H26B 0.9800
C26 H26C 0.9800
C27 H27A 0.9800
C27 H27B 0.9800
C27 H27C 0.9800
C28 Si1 1.887(8)
C28 H28A 0.9800
C28 H28B 0.9800
C28 H28C 0.9800
C29 Si1 1.881(7)
C29 H29A 0.9800
C29 H29B 0.9800
C29 H29C 0.9800
C30 Si1 1.852(8)
C30 H30A 0.9800
C30 H30B 0.9800
C30 H30C 0.9800
C31 Si2 1.885(7)
C31 H31A 0.9800
C31 H31B 0.9800
C31 H31C 0.9800
C32 Si2 1.907(7)
C32 H32A 0.9800
C32 H32B 0.9800
C32 H32C 0.9800
C33 Si2 1.885(8)
C33 H33A 0.9800
C33 H33B 0.9800
C33 H33C 0.9800
C34 Si3 1.881(7)
C34 H34A 0.9800
C34 H34B 0.9800
C34 H34C 0.9800
C35 Si3 1.891(7)
C35 H35A 0.9800
C35 H35B 0.9800
C35 H35C 0.9800
C36 Si3 1.898(8)
C36 H36A 0.9800
C36 H36B 0.9800
C36 H36C 0.9800
C37 Si4 1.898(7)
C37 H37A 0.9800
C37 H37B 0.9800
C37 H37C 0.9800
C38 Si4 1.876(7)
C38 H38A 0.9800
C38 H38B 0.9800
C38 H38C 0.9800
C39 Si4 1.857(8)
C39 H39A 0.9800
C39 H39B 0.9800
C39 H39C 0.9800
N3 Si2 1.713(6)
N3 Si1 1.734(6)
N3 Co1 1.968(5)
N4 Si4 1.714(6)
N4 Si3 1.739(6)
N4 Co1 1.971(5)

loop_
_geom_torsion_atom_site_label_1
_geom_torsion_atom_site_label_2
_geom_torsion_atom_site_label_3
_geom_torsion_atom_site_label_4
_geom_torsion
N1 C2 C3 N2 -19.0(9)
C9 C4 C5 C6 1.4(9)
N1 C4 C5 C6 171.8(6)
C9 C4 C5 C10 -175.7(6)
N1 C4 C5 C10 -5.3(9)
C4 C5 C6 C7 1.2(11)
C10 C5 C6 C7 178.4(7)
C5 C6 C7 C8 -2.3(13)
C6 C7 C8 C9 0.8(13)
C5 C4 C9 C8 -2.7(9)
N1 C4 C9 C8 -173.3(6)
C5 C4 C9 C13 177.1(6)
N1 C4 C9 C13 6.5(9)
C7 C8 C9 C4 1.6(12)
C7 C8 C9 C13 -178.2(8)
C4 C5 C10 C12 102.7(9)
C6 C5 C10 C12 -74.4(10)
C4 C5 C10 C11 -137.1(8)
C6 C5 C10 C11 45.8(9)
C4 C9 C13 C15 -82.7(9)
C8 C9 C13 C15 97.0(9)
C4 C9 C13 C14 150.2(7)
C8 C9 C13 C14 -30.1(11)
N2 C16 C17 C18 173.4(6)
C21 C16 C17 C18 -0.9(9)
N2 C16 C17 C22 -3.9(9)
C21 C16 C17 C22 -178.2(6)
C16 C17 C18 C19 1.0(11)
C22 C17 C18 C19 178.4(7)
C17 C18 C19 C20 -1.0(13)
C18 C19 C20 C21 1.0(13)
C19 C20 C21 C16 -0.9(11)
C19 C20 C21 C25 -178.3(7)
C17 C16 C21 C20 0.9(9)
N2 C16 C21 C20 -173.7(6)
C17 C16 C21 C25 178.2(6)
N2 C16 C21 C25 3.7(9)
C18 C17 C22 C24 49.1(9)
C16 C17 C22 C24 -133.6(7)
C18 C17 C22 C23 -71.3(10)
C16 C17 C22 C23 106.0(8)
C20 C21 C25 C27 100.7(9)
C16 C21 C25 C27 -76.5(9)
C20 C21 C25 C26 -23.8(10)
C16 C21 C25 C26 159.0(6)
N2 C1 N1 C4 176.2(7)
Co1 C1 N1 C4 -1.3(11)
N2 C1 N1 C2 -7.9(9)
Co1 C1 N1 C2 174.6(6)
C5 C4 N1 C1 99.6(8)
C9 C4 N1 C1 -89.6(9)
C5 C4 N1 C2 -76.2(9)
C9 C4 N1 C2 94.6(8)
C3 C2 N1 C1 17.8(10)
C3 C2 N1 C4 -165.7(7)
N1 C1 N2 C16 175.6(7)
Co1 C1 N2 C16 -6.9(11)
N1 C1 N2 C3 -6.4(9)
Co1 C1 N2 C3 171.2(6)
C17 C16 N2 C1 105.8(8)
C21 C16 N2 C1 -79.6(9)
C17 C16 N2 C3 -72.2(9)
C21 C16 N2 C3 102.4(8)
C2 C3 N2 C1 16.8(10)
C2 C3 N2 C16 -164.9(7)
Si2 N3 Si1 C30 -176.5(3)
Co1 N3 Si1 C30 20.5(4)
Si2 N3 Si1 C29 -60.5(5)
Co1 N3 Si1 C29 136.5(4)
Si2 N3 Si1 C28 61.5(5)
Co1 N3 Si1 C28 -101.5(4)
Si1 N3 Si2 C31 32.2(5)
Co1 N3 Si2 C31 -167.5(4)
Si1 N3 Si2 C33 -85.2(4)
Co1 N3 Si2 C33 75.1(4)
Si1 N3 Si2 C32 152.8(4)
Co1 N3 Si2 C32 -46.8(5)
Si4 N4 Si3 C34 -177.1(3)
Co1 N4 Si3 C34 22.2(3)
Si4 N4 Si3 C35 -61.0(5)
Co1 N4 Si3 C35 138.3(4)
Si4 N4 Si3 C36 60.8(4)
Co1 N4 Si3 C36 -99.9(4)
Si3 N4 Si4 C39 155.0(3)
Co1 N4 Si4 C39 -48.0(4)
Si3 N4 Si4 C38 -83.8(4)
Co1 N4 Si4 C38 73.2(4)
Si3 N4 Si4 C37 32.4(4)
Co1 N4 Si4 C37 -170.6(3)
